data_2015185
loop_
_publ_author_name
'Zhi-Yong Wu'
'Yan-Tuan Li'
'Duan-Jun Xu'

_publ_section_title
;
 Diaqua(2,2'-diamino-4,4'-bi-1,3-thiazole)oxosulfatovanadium(IV)
 tetrahydrate
;
_journal_coeditor_code SF1012
_journal_issue 11
_journal_name_full 'Acta Crystallographica Section C'
_journal_page_first m463
_journal_page_last m465
_journal_paper_doi 10.1107/S0108270105028982
_journal_volume 61
_journal_year 2005
_chemical_formula_iupac '[V O (S O4) (C6 H6 N4 S2) (H2 O)2], 4H2 O'
_chemical_formula_moiety 'C6 H10 N4 O7 S3 V, 4H2 O'
_chemical_formula_sum 'C6 H18 N4 O11 S3 V'
_chemical_formula_weight 469.36
_chemical_name_systematic
;
Diaqua(2,2'-diamino-4,4'-bi-1,3-thiazole)oxosulfatovanadium tetrahydrate
;
_space_group_IT_number 2
_symmetry_cell_setting triclinic
_symmetry_space_group_name_Hall '-P 1'
_symmetry_space_group_name_H-M 'P -1'
_atom_sites_solution_hydrogens geom
_atom_sites_solution_primary direct
_atom_sites_solution_secondary difmap
_cell_angle_alpha 102.32(3)
_cell_angle_beta 102.61(3)
_cell_angle_gamma 110.50(3)
_cell_formula_units_Z 2
_cell_length_a 7.9043(16)
_cell_length_b 10.230(2)
_cell_length_c 12.597(3)
_cell_measurement_reflns_used 3780
_cell_measurement_temperature 296(2)
_cell_measurement_theta_max 27.45
_cell_measurement_theta_min 2.24
_cell_volume 883.0(5)
_computing_cell_refinement 'SAINT (Bruker, 2002)'
_computing_data_collection 'SMART (Bruker, 2002)'
_computing_data_reduction SAINT
_computing_molecular_graphics 'ORTEP-3 for Windows (Farrugia, 1997) and CAMERON (Watkin, et al., 1993)'
_computing_publication_material 'WINGX (Farrugia, 1999)'
_computing_structure_refinement 'SHELXL97 (Sheldrick, 1997)'
_computing_structure_solution 'SHELXS97 (Sheldrick, 1997)'
_diffrn_ambient_temperature 296(2)
_diffrn_measured_fraction_theta_full 0.993
_diffrn_measured_fraction_theta_max 0.993
_diffrn_measurement_device_type 'Bruker APEX area-detector'
_diffrn_measurement_method '\f and \w'
_diffrn_radiation_monochromator graphite
_diffrn_radiation_source 'fine-focus sealed tube'
_diffrn_radiation_type MoK\a
_diffrn_radiation_wavelength 0.71073
_diffrn_reflns_av_R_equivalents 0.0157
_diffrn_reflns_av_sigmaI/netI 0.0155
_diffrn_reflns_limit_h_max 10
_diffrn_reflns_limit_h_min -10
_diffrn_reflns_limit_k_max 11
_diffrn_reflns_limit_k_min -13
_diffrn_reflns_limit_l_max 16
_diffrn_reflns_limit_l_min -16
_diffrn_reflns_number 8440
_diffrn_reflns_theta_full 27.46
_diffrn_reflns_theta_max 27.46
_diffrn_reflns_theta_min 1.75
_diffrn_standards_decay_% 0
_diffrn_standards_interval_time 0
_diffrn_standards_number 0
_exptl_absorpt_coefficient_mu 0.977
_exptl_absorpt_correction_T_max 0.8286
_exptl_absorpt_correction_T_min 0.7716
_exptl_absorpt_correction_type multi-scan
_exptl_absorpt_process_details '(SADABS; Bruker, 2002)'
_exptl_crystal_colour blue
_exptl_crystal_density_diffrn 1.765
_exptl_crystal_density_method 'not measured'
_exptl_crystal_description chunk
_exptl_crystal_F_000 482
_exptl_crystal_size_max 0.28
_exptl_crystal_size_mid 0.22
_exptl_crystal_size_min 0.20
_refine_diff_density_max 0.639
_refine_diff_density_min -0.401
_refine_ls_extinction_method none
_refine_ls_goodness_of_fit_ref 1.091
_refine_ls_hydrogen_treatment constr
_refine_ls_matrix_type full
_refine_ls_number_parameters 226
_refine_ls_number_reflns 4015
_refine_ls_number_restraints 0
_refine_ls_restrained_S_all 1.091
_refine_ls_R_factor_all 0.0365
_refine_ls_R_factor_gt 0.0307
_refine_ls_shift/su_max 0.001
_refine_ls_shift/su_mean 0.000
_refine_ls_structure_factor_coef Fsqd
_refine_ls_weighting_details 'calc w=1/[\s^2^(Fo^2^)+(0.0472P)^2^+0.4813P] where P=(Fo^2^+2Fc^2^)/3'
_refine_ls_weighting_scheme calc
_refine_ls_wR_factor_gt 0.0823
_refine_ls_wR_factor_ref 0.0885
_reflns_number_gt 3573
_reflns_number_total 4015
_reflns_threshold_expression I>2/s(I)
_cod_data_source_file sf1012.cif
_cod_data_source_block I
_cod_original_cell_volume 883.1(3)
_cod_database_code 2015185
_cod_database_fobs_code 2015185

loop_
_symmetry_equiv_pos_as_xyz
'x, y, z'
'-x, -y, -z'

loop_
_atom_site_label
_atom_site_fract_x
_atom_site_fract_y
_atom_site_fract_z
_atom_site_U_iso_or_equiv
_atom_site_adp_type
_atom_site_calc_flag
_atom_site_refinement_flags
_atom_site_occupancy
_atom_site_disorder_assembly
_atom_site_disorder_group
_atom_site_type_symbol
V1 0.93524(4) 0.08832(3) 0.24812(3) 0.02433(9) Uani d . 1 . . V
O1 1.0989(2) 0.03140(18) 0.25991(14) 0.0380(3) Uani d . 1 . . O
O1W 0.6844(2) 0.14440(16) 0.21230(13) 0.0323(3) Uani d . 1 . . O
H1WA 0.6916 0.2060 0.1722 0.080 Uiso d . 1 . . H
H1WB 0.5802 0.0791 0.1770 0.080 Uiso d . 1 . . H
O2W 0.7848(2) -0.04916(16) 0.08169(12) 0.0328(3) Uani d . 1 . . O
H2WA 0.7393 -0.0187 0.0260 0.080 Uiso d . 1 . . H
H2WB 0.8472 -0.0976 0.0503 0.080 Uiso d . 1 . . H
S2 1.17296(7) 0.31067(5) 0.12801(4) 0.02631(11) Uani d . 1 . . S
O2 1.0403(2) 0.26338(16) 0.19537(12) 0.0319(3) Uani d . 1 . . O
O3 1.0705(2) 0.22654(19) 0.00590(13) 0.0410(4) Uani d . 1 . . O
O4 1.3387(2) 0.2814(2) 0.16737(16) 0.0494(4) Uani d . 1 . . O
O5 1.2233(3) 0.46667(18) 0.14634(17) 0.0498(4) Uani d . 1 . . O
S1 1.14155(9) 0.41820(6) 0.61634(4) 0.04024(14) Uani d . 1 . . S
N1 1.2495(3) 0.4547(2) 0.43399(17) 0.0451(5) Uani d . 1 . . N
H1A 1.2462 0.4257 0.3640 0.054 Uiso calc R 1 . . H
H1B 1.3267 0.5425 0.4775 0.054 Uiso calc R 1 . . H
N2 1.0110(2) 0.22656(18) 0.41594(14) 0.0279(3) Uani d . 1 . . N
C1 1.1357(3) 0.3641(2) 0.47481(17) 0.0314(4) Uani d . 1 . . C
C2 0.9173(3) 0.1605(2) 0.48555(17) 0.0304(4) Uani d . 1 . . C
C3 0.9702(3) 0.2461(3) 0.59469(19) 0.0395(5) Uani d . 1 . . C
H3 0.9213 0.2166 0.6506 0.047 Uiso calc R 1 . . H
S3 0.51609(9) -0.24520(6) 0.37459(5) 0.04363(15) Uani d . 1 . . S
N3 0.5707(3) -0.2831(2) 0.17027(18) 0.0478(5) Uani d . 1 . . N
H3A 0.6258 -0.2554 0.1221 0.057 Uiso calc R 1 . . H
H3B 0.4824 -0.3704 0.1505 0.057 Uiso calc R 1 . . H
N4 0.7554(2) -0.05404(18) 0.31591(14) 0.0294(3) Uani d . 1 . . N
C4 0.6221(3) -0.1906(2) 0.27541(19) 0.0334(4) Uani d . 1 . . C
C5 0.7767(3) 0.0105(2) 0.43067(17) 0.0309(4) Uani d . 1 . . C
C6 0.6616(3) -0.0762(3) 0.4755(2) 0.0398(5) Uani d . 1 . . C
H6 0.6608 -0.0486 0.5506 0.048 Uiso calc R 1 . . H
O3W 0.5463(2) 0.26994(19) 0.38688(14) 0.0441(4) Uani d . 1 . . O
H3WA 0.4670 0.2822 0.3334 0.080 Uiso d . 1 . . H
H3WB 0.6065 0.2272 0.3447 0.080 Uiso d . 1 . . H
O4W 0.3382(3) -0.0817(2) 0.07216(18) 0.0562(5) Uani d . 1 . . O
H4WA 0.3581 -0.1533 0.0361 0.080 Uiso d . 1 . . H
H4WB 0.2172 -0.1228 0.0807 0.080 Uiso d . 1 . . H
O5W 0.6417(2) 0.3216(2) 0.08582(16) 0.0461(4) Uani d . 1 . . O
H5WA 0.7380 0.4034 0.1030 0.080 Uiso d . 1 . . H
H5WB 0.5496 0.3377 0.1085 0.080 Uiso d . 1 . . H
O6W 0.9489(3) 0.5826(2) 0.14037(16) 0.0532(5) Uani d . 1 . . O
H6WA 1.0515 0.5579 0.1397 0.080 Uiso d . 1 . . H
H6WB 0.9454 0.6409 0.0958 0.080 Uiso d . 1 . . H

loop_
_atom_site_aniso_label
_atom_site_aniso_U_11
_atom_site_aniso_U_22
_atom_site_aniso_U_33
_atom_site_aniso_U_12
_atom_site_aniso_U_13
_atom_site_aniso_U_23
V1 0.02317(16) 0.02500(17) 0.02201(16) 0.00757(13) 0.00677(12) 0.00671(12)
O1 0.0334(8) 0.0418(8) 0.0406(8) 0.0187(7) 0.0104(7) 0.0125(7)
O1W 0.0274(7) 0.0341(7) 0.0338(7) 0.0121(6) 0.0081(6) 0.0108(6)
O2W 0.0361(8) 0.0321(7) 0.0254(7) 0.0126(6) 0.0088(6) 0.0038(6)
S2 0.0248(2) 0.0276(2) 0.0246(2) 0.00789(18) 0.00936(17) 0.00811(18)
O2 0.0333(7) 0.0318(7) 0.0333(7) 0.0112(6) 0.0172(6) 0.0129(6)
O3 0.0416(9) 0.0493(9) 0.0269(7) 0.0182(7) 0.0098(6) 0.0045(7)
O4 0.0327(8) 0.0772(13) 0.0495(10) 0.0277(9) 0.0160(7) 0.0304(9)
O5 0.0535(10) 0.0275(8) 0.0674(12) 0.0080(7) 0.0318(9) 0.0153(8)
S1 0.0462(3) 0.0386(3) 0.0251(2) 0.0122(2) 0.0091(2) 0.0009(2)
N1 0.0487(12) 0.0324(10) 0.0327(9) -0.0026(8) 0.0136(9) 0.0016(8)
N2 0.0280(8) 0.0283(8) 0.0233(7) 0.0084(7) 0.0073(6) 0.0070(6)
C1 0.0320(10) 0.0321(10) 0.0249(9) 0.0115(8) 0.0061(8) 0.0051(8)
C2 0.0319(10) 0.0348(10) 0.0272(9) 0.0142(8) 0.0112(8) 0.0129(8)
C3 0.0464(13) 0.0418(12) 0.0281(10) 0.0147(10) 0.0141(9) 0.0110(9)
S3 0.0449(3) 0.0368(3) 0.0492(3) 0.0078(2) 0.0239(3) 0.0206(3)
N3 0.0544(13) 0.0305(10) 0.0398(10) -0.0020(9) 0.0160(9) 0.0077(8)
N4 0.0296(8) 0.0278(8) 0.0277(8) 0.0075(7) 0.0085(7) 0.0113(7)
C4 0.0337(10) 0.0303(10) 0.0372(11) 0.0102(8) 0.0125(9) 0.0166(9)
C5 0.0325(10) 0.0346(10) 0.0286(9) 0.0143(9) 0.0111(8) 0.0142(8)
C6 0.0449(13) 0.0404(12) 0.0374(11) 0.0143(10) 0.0203(10) 0.0175(10)
O3W 0.0456(9) 0.0459(9) 0.0317(8) 0.0146(8) 0.0105(7) 0.0040(7)
O4W 0.0335(9) 0.0572(11) 0.0653(12) 0.0105(8) 0.0054(8) 0.0205(10)
O5W 0.0421(9) 0.0490(10) 0.0502(10) 0.0192(8) 0.0176(8) 0.0184(8)
O6W 0.0618(12) 0.0553(11) 0.0504(10) 0.0272(10) 0.0207(9) 0.0243(9)

loop_
_atom_type_symbol
_atom_type_description
_atom_type_scat_dispersion_real
_atom_type_scat_dispersion_imag
_atom_type_scat_source
C C 0.0033 0.0016 'International Tables Vol C Tables 4.2.6.8 and 6.1.1.4'
H H 0.0000 0.0000 'International Tables Vol C Tables 4.2.6.8 and 6.1.1.4'
N N 0.0061 0.0033 'International Tables Vol C Tables 4.2.6.8 and 6.1.1.4'
O O 0.0106 0.0060 'International Tables Vol C Tables 4.2.6.8 and 6.1.1.4'
S S 0.1246 0.1234 'International Tables Vol C Tables 4.2.6.8 and 6.1.1.4'
V V 0.3005 0.5294 'International Tables Vol C Tables 4.2.6.8 and 6.1.1.4'

loop_
_geom_angle_atom_site_label_1
_geom_angle_atom_site_label_2
_geom_angle_atom_site_label_3
_geom_angle
_geom_angle_publ_flag
O1 V1 O2 102.46(8) yes
O1 V1 O2W 93.86(8) yes
O2 V1 O2W 92.05(7) ?
O1 V1 N2 101.30(8) yes
O2 V1 N2 90.89(7) ?
O2W V1 N2 163.55(6) ?
O1 V1 N4 99.21(8) yes
O2 V1 N4 157.53(6) ?
O2W V1 N4 92.40(7) ?
N2 V1 N4 79.00(7) yes
O1 V1 O1W 172.97(7) yes
O2 V1 O1W 79.66(6) yes
O2W V1 O1W 79.31(6) yes
N2 V1 O1W 85.31(7) yes
N4 V1 O1W 79.54(6) yes
V1 O1W H1WA 114.33 ?
V1 O1W H1WB 118.84 ?
H1WA O1W H1WB 101.83 ?
V1 O2W H2WA 123.03 ?
V1 O2W H2WB 113.97 ?
H2WA O2W H2WB 102.59 ?
O4 S2 O5 112.14(12) ?
O4 S2 O3 110.15(11) ?
O5 S2 O3 110.16(11) ?
O4 S2 O2 109.26(9) ?
O5 S2 O2 106.62(10) ?
O3 S2 O2 108.39(10) ?
S2 O2 V1 136.69(9) yes
C3 S1 C1 89.99(11) ?
N1 C1 N2 125.38(19) ?
N1 C1 S1 121.14(17) ?
N2 C1 S1 113.47(16) ?
C1 N1 H1A 120.0 ?
C1 N1 H1B 120.0 ?
H1A N1 H1B 120.0 ?
C1 N2 C2 110.70(17) ?
C1 N2 V1 134.48(14) ?
C2 N2 V1 114.75(13) ?
C3 C2 N2 115.33(19) ?
C3 C2 C5 128.8(2) ?
N2 C2 C5 115.84(18) ?
C2 C3 S1 110.50(17) ?
C2 C3 H3 124.8 ?
S1 C3 H3 124.8 ?
C6 S3 C4 90.01(11) ?
N4 C4 N3 125.7(2) ?
N4 C4 S3 113.51(17) ?
N3 C4 S3 120.76(16) ?
C4 N3 H3A 120.0 ?
C4 N3 H3B 120.0 ?
H3A N3 H3B 120.0 ?
C4 N4 C5 110.77(18) ?
C4 N4 V1 135.47(15) ?
C5 N4 V1 113.74(13) ?
C6 C5 N4 115.2(2) ?
C6 C5 C2 128.2(2) ?
N4 C5 C2 116.60(18) ?
C5 C6 S3 110.54(17) ?
C5 C6 H6 124.7 ?
S3 C6 H6 124.7 ?
H3WA O3W H3WB 101.60 ?
H4WA O4W H4WB 107.0 ?
H5WA O5W H5WB 109.7 ?
H6WA O6W H6WB 108.7 ?

loop_
_geom_bond_atom_site_label_1
_geom_bond_atom_site_label_2
_geom_bond_site_symmetry_2
_geom_bond_distance
_geom_bond_publ_flag
V1 O1 . 1.5858(16) yes
V1 O2 . 2.0113(15) yes
V1 O1W . 2.2319(15) yes
V1 O2W . 2.0662(18) yes
V1 N2 . 2.0990(19) yes
V1 N4 . 2.1170(18) yes
O1W H1WA . 0.8824 ?
O1W H1WB . 0.8062 ?
O2W H2WA . 0.8834 ?
O2W H2WB . 0.9044 ?
S2 O2 . 1.5041(14) yes
S2 O3 . 1.4716(17) yes
S2 O4 . 1.4513(17) yes
S2 O5 . 1.4548(17) yes
S1 C3 . 1.724(3) ?
S1 C1 . 1.736(2) ?
C1 N1 . 1.324(3) ?
C1 N2 . 1.329(3) ?
N1 H1A . 0.8600 ?
N1 H1B . 0.8600 ?
N2 C2 . 1.400(2) ?
C2 C3 . 1.346(3) ?
C2 C5 . 1.444(3) ?
C3 H3 . 0.9300 ?
S3 C6 . 1.720(3) ?
S3 C4 . 1.733(2) ?
C4 N4 . 1.324(3) ?
C4 N3 . 1.332(3) ?
N3 H3A . 0.8600 ?
N3 H3B . 0.8600 ?
N4 C5 . 1.401(3) ?
C5 C6 . 1.344(3) ?
C6 H6 . 0.9300 ?
O3W H3WA . 0.8769 ?
O3W H3WB . 0.9259 ?
O4W H4WA . 0.858 ?
O4W H4WB . 0.9409 ?
O5W H5WA . 0.8554 ?
O5W H5WB . 0.8905 ?
O6W H6WA . 0.931 ?
O6W H6WB . 0.9052 ?

loop_
_geom_hbond_atom_site_label_D
_geom_hbond_atom_site_label_H
_geom_hbond_atom_site_label_A
_geom_hbond_site_symmetry_A
_geom_hbond_distance_DH
_geom_hbond_distance_HA
_geom_hbond_distance_DA
_geom_hbond_angle_DHA
N1 H1A O2 . 0.86 2.24 2.942(3) 139
N1 H1B O3W 2_766 0.86 2.03 2.854(3) 161
N3 H3A O2W . 0.86 2.27 2.994(3) 141
N3 H3B O5 1_445 0.86 2.12 2.928(3) 156
O1W H1WA O5W . 0.8824 1.8510 2.714(2) 165.21
O1W H1WB O4W . 0.8062 1.969 2.769(3) 172.05
O2W H2WA O4W 2_655 0.8834 1.900 2.773(3) 169.25
O2W H2WB O3 2_755 0.9044 1.7515 2.640(2) 166.68
O3W H3WA O4 1_455 0.8769 2.1127 2.940(3) 157.02
O3W H3WB O1W . 0.9259 2.0221 2.916(2) 161.77
O4W H4WA O5W 2_655 0.858 2.049 2.887(3) 165.10
O4W H4WB O3 2_655 0.9409 2.0543 2.870(3) 144.08
O5W H5WA O6W . 0.8554 1.873 2.729(3) 179.93
O5W H5WB O4 1_455 0.8905 1.9261 2.743(2) 151.69
O6W H6WA O5 . 0.931 1.8957 2.808(3) 165.90
O6W H6WB O3 2_765 0.9052 2.0704 2.975(3) 178.28

loop_
_geom_torsion_atom_site_label_1
_geom_torsion_atom_site_label_2
_geom_torsion_atom_site_label_3
_geom_torsion_atom_site_label_4
_geom_torsion
_geom_torsion_publ_flag
O3 S2 O2 V1 75.40(15) yes
O4 S2 O2 V1 -44.64(17) yes
O5 S2 O2 V1 -166.03(14) yes
